data_1541931
loop_
_publ_author_name
'Wendt, Michael'
'Warzok, Ulrike'
'N\"ather, Christian'
'van Leusen, Jan'
'K\"ogerler, Paul'
'Schalley, Christoph A.'
'Bensch, Wolfgang'

_publ_section_title
;
 Catalysis of &#x201C;outer-phase&#x201D; oxygen atom exchange reactions
 by encapsulated &#x201C;inner-phase&#x201D; water in {V15Sb6}-type
 polyoxovanadates
;
_journal_issue 4
_journal_name_full 'Chem. Sci.'
_journal_page_first 2684
_journal_paper_doi 10.1039/C5SC04571A
_journal_volume 7
_journal_year 2016
_chemical_formula_moiety 'V15Sb6O42, CoC6H24N6, C2H8N2, H2O'
_chemical_formula_sum 'C18 H90 Co3 N18 O51 Sb6 V15'
_chemical_formula_weight 3046.47
_chemical_name_common '[Co(ethylendiamine)3]3{V15Sb6O42}*9H2O'
_chemical_name_systematic
; 
 '[Co(C2H8N2)3]3{V15Sb6O42}*9H2O'  
;
_space_group_IT_number 5
_symmetry_cell_setting monoclinic
_symmetry_space_group_name_Hall 'C 2y'
_symmetry_space_group_name_H-M 'C 1 2 1'
_atom_sites_solution_hydrogens geom
_atom_sites_solution_primary direct
_atom_sites_solution_secondary difmap
_audit_creation_method SHELXL-97
_audit_update_record
;
2015-10-23 deposited with the CCDC.
2016-01-08 downloaded from the CCDC.
;
_cell_angle_alpha 90.00
_cell_angle_beta 126.360(7)
_cell_angle_gamma 90.00
_cell_formula_units_Z 2
_cell_length_a 18.2302(14)
_cell_length_b 22.6142(16)
_cell_length_c 14.4067(11)
_cell_measurement_reflns_used 10404
_cell_measurement_temperature 200(2)
_cell_measurement_theta_max 28.00
_cell_measurement_theta_min 2.52
_cell_volume 4783.0(8)
_computing_cell_refinement 'STOE-IPDS Program Package'
_computing_data_collection 'STOE-IPDS Program Package'
_computing_data_reduction 'STOE-IPDS Program Package'
_computing_molecular_graphics 'Bruker SHELXTL'
_computing_publication_material 'Bruker SHELXTL'
_computing_structure_refinement 'SHELXL-97 (Sheldrick, 1997)'
_computing_structure_solution 'SHELXS-97 (Sheldrick, 1990)'
_diffrn_ambient_temperature 200(2)
_diffrn_measured_fraction_theta_full 0.984
_diffrn_measured_fraction_theta_max 0.984
_diffrn_measurement_device_type 'Stoe Imaging Plate Diffraction System'
_diffrn_measurement_method '\f scans'
_diffrn_radiation_monochromator graphite
_diffrn_radiation_source 'fine-focus sealed tube'
_diffrn_radiation_type MoK\a
_diffrn_radiation_wavelength 0.71073
_diffrn_reflns_av_R_equivalents 0.0647
_diffrn_reflns_av_sigmaI/netI 0.0540
_diffrn_reflns_limit_h_max 24
_diffrn_reflns_limit_h_min -24
_diffrn_reflns_limit_k_max 29
_diffrn_reflns_limit_k_min -29
_diffrn_reflns_limit_l_max 19
_diffrn_reflns_limit_l_min -19
_diffrn_reflns_number 19592
_diffrn_reflns_theta_full 28.00
_diffrn_reflns_theta_max 28.00
_diffrn_reflns_theta_min 2.52
_diffrn_standards_decay_% none
_diffrn_standards_interval_count 0
_diffrn_standards_interval_time 0
_diffrn_standards_number 0
_exptl_absorpt_coefficient_mu 3.639
_exptl_absorpt_correction_T_max 0.6407
_exptl_absorpt_correction_T_min 0.5249
_exptl_absorpt_correction_type numerical
_exptl_absorpt_process_details 'X-Shape (STOE & CIE, 1998)'
_exptl_crystal_colour brown
_exptl_crystal_density_diffrn 2.115
_exptl_crystal_density_method 'not measured'
_exptl_crystal_description block
_exptl_crystal_F_000 2928
_exptl_crystal_size_max 0.12
_exptl_crystal_size_mid 0.07
_exptl_crystal_size_min 0.01
_platon_squeeze_details
;
;
_refine_diff_density_max 1.867
_refine_diff_density_min -1.609
_refine_diff_density_rms 0.177
_refine_ls_abs_structure_details 'Flack H D (1983), Acta Cryst. A39, 876-881'
_refine_ls_abs_structure_Flack -0.07(3)
_refine_ls_extinction_method none
_refine_ls_goodness_of_fit_ref 1.045
_refine_ls_hydrogen_treatment constr
_refine_ls_matrix_type full
_refine_ls_number_parameters 503
_refine_ls_number_reflns 10404
_refine_ls_number_restraints 1
_refine_ls_restrained_S_all 1.045
_refine_ls_R_factor_all 0.0533
_refine_ls_R_factor_gt 0.0453
_refine_ls_shift/su_max 0.001
_refine_ls_shift/su_mean 0.000
_refine_ls_structure_factor_coef Fsqd
_refine_ls_weighting_details 'calc w=1/[\s^2^(Fo^2^)+(0.0854P)^2^+1.8281P] where P=(Fo^2^+2Fc^2^)/3'
_refine_ls_weighting_scheme calc
_refine_ls_wR_factor_gt 0.1149
_refine_ls_wR_factor_ref 0.1187
_reflns_number_gt 9465
_reflns_number_total 10404
_reflns_threshold_expression >2sigma(I)
_cod_data_source_file c5sc04571a2.cif
_cod_data_source_block mh133
_cod_depositor_comments 'Adding full bibliography for 1541930--1541933.cif.'
_cod_original_cell_volume 4783.0(6)
_cod_original_sg_symbol_H-M C2
_cod_database_code 1541931

loop_
_symmetry_equiv_pos_as_xyz
'x, y, z'
'-x, y, -z'
'x+1/2, y+1/2, z'
'-x+1/2, y+1/2, -z'

loop_
_atom_site_label
_atom_site_type_symbol
_atom_site_fract_x
_atom_site_fract_y
_atom_site_fract_z
_atom_site_U_iso_or_equiv
_atom_site_adp_type
_atom_site_occupancy
_atom_site_symmetry_multiplicity
_atom_site_calc_flag
_atom_site_refinement_flags
Sb1 Sb 0.99968(3) 0.40575(2) 0.16602(4) 0.02197(10) Uani 1 1 d .
Sb2 Sb 1.11696(3) 0.29728(2) 0.38515(4) 0.02378(11) Uani 1 1 d .
Sb3 Sb 0.91058(4) 0.65538(2) 0.51602(6) 0.03440(14) Uani 1 1 d .
V1 V 0.87502(7) 0.33235(5) 0.25858(10) 0.0172(2) Uani 1 1 d .
V2 V 1.0000 0.28389(7) 0.5000 0.0164(3) Uani 1 2 d S
V3 V 0.78113(7) 0.36900(5) 0.35438(10) 0.0170(2) Uani 1 1 d .
V4 V 0.80239(8) 0.44970(5) 0.53783(11) 0.0201(2) Uani 1 1 d .
V5 V 0.94987(8) 0.53769(5) 0.68700(11) 0.0222(2) Uani 1 1 d .
V6 V 0.77609(8) 0.53288(5) 0.36672(12) 0.0219(2) Uani 1 1 d .
V7 V 0.87374(9) 0.57806(5) 0.26736(12) 0.0244(3) Uani 1 1 d .
V8 V 0.82689(8) 0.46017(5) 0.17887(10) 0.0190(2) Uani 1 1 d .
O1 O 1.0722(4) 0.3342(2) 0.2404(5) 0.0246(10) Uani 1 1 d .
O2 O 0.9122(3) 0.3961(2) 0.2014(5) 0.0221(10) Uani 1 1 d .
O3 O 1.0816(3) 0.4547(2) 0.3083(5) 0.0229(10) Uani 1 1 d .
O4 O 1.0032(3) 0.3070(2) 0.3698(4) 0.0203(9) Uani 1 1 d .
O5 O 1.1709(4) 0.3678(2) 0.4795(5) 0.0252(11) Uani 1 1 d .
O6 O 0.7968(3) 0.3962(2) 0.2384(4) 0.0190(9) Uani 1 1 d .
O7 O 0.8184(4) 0.2838(2) 0.1576(5) 0.0284(11) Uani 1 1 d .
O8 O 0.8770(3) 0.3125(2) 0.3921(4) 0.0188(9) Uani 1 1 d .
O9 O 1.0000 0.2133(3) 0.5000 0.0239(14) Uani 1 2 d S
O10 O 0.7616(3) 0.4491(2) 0.3809(5) 0.0224(10) Uani 1 1 d .
O11 O 0.6850(3) 0.3336(2) 0.2871(5) 0.0265(11) Uani 1 1 d .
O12 O 0.8381(4) 0.5301(2) 0.5333(5) 0.0248(10) Uani 1 1 d .
O13 O 0.7162(4) 0.4491(3) 0.5443(5) 0.0324(12) Uani 1 1 d .
O14 O 0.9953(4) 0.5971(2) 0.6307(6) 0.0294(12) Uani 1 1 d .
O15 O 0.9232(4) 0.5167(2) 0.2246(5) 0.0250(10) Uani 1 1 d .
O16 O 0.9314(4) 0.5754(3) 0.7666(6) 0.0316(12) Uani 1 1 d .
O17 O 0.8602(4) 0.5984(2) 0.3902(5) 0.0293(12) Uani 1 1 d .
O18 O 0.7958(4) 0.5158(2) 0.2529(5) 0.0238(10) Uani 1 1 d .
O19 O 0.6764(4) 0.5629(3) 0.3033(6) 0.0333(13) Uani 1 1 d .
O20 O 0.8207(5) 0.6268(3) 0.1661(6) 0.0376(14) Uani 1 1 d .
O21 O 0.7502(4) 0.4665(3) 0.0431(5) 0.0295(12) Uani 1 1 d .
O22 O 1.0000 0.6897(4) 0.5000 0.043(2) Uani 1 2 d S
Co1 Co 0.71731(7) 0.61129(5) 0.77756(10) 0.0275(2) Uani 1 1 d .
N1 N 0.7133(5) 0.5183(3) 0.8191(8) 0.0369(16) Uani 1 1 d .
H1N H 0.6991 0.5157 0.8706 0.044 Uiso 1 1 calc R
H2N H 0.6701 0.4977 0.7535 0.044 Uiso 1 1 calc R
C1 C 0.8032(8) 0.4943(4) 0.8694(10) 0.045(2) Uani 1 1 d .
H1A H 0.8115 0.4875 0.8083 0.054 Uiso 1 1 calc R
H1B H 0.8100 0.4560 0.9069 0.054 Uiso 1 1 calc R
C2 C 0.8737(6) 0.5371(4) 0.9567(9) 0.039(2) Uani 1 1 d .
H2A H 0.8678 0.5419 1.0203 0.046 Uiso 1 1 calc R
H2B H 0.9353 0.5215 0.9895 0.046 Uiso 1 1 calc R
N2 N 0.8614(5) 0.5945(3) 0.9016(7) 0.0318(15) Uani 1 1 d .
H3N H 0.8892 0.5941 0.8652 0.038 Uiso 1 1 calc R
H4N H 0.8876 0.6239 0.9563 0.038 Uiso 1 1 calc R
N11 N 0.7099(6) 0.6515(4) 0.9085(7) 0.0398(17) Uani 1 1 d .
H5N H 0.7522 0.6348 0.9793 0.048 Uiso 1 1 calc R
H6N H 0.7210 0.6915 0.9130 0.048 Uiso 1 1 calc R
C11 C 0.6192(8) 0.6408(5) 0.8743(10) 0.046(2) Uani 1 1 d .
H11A H 0.6078 0.6657 0.9211 0.055 Uiso 1 1 calc R
H11B H 0.6133 0.5989 0.8885 0.055 Uiso 1 1 calc R
C12 C 0.5518(7) 0.6545(4) 0.7520(11) 0.049(3) Uani 1 1 d .
H12A H 0.5532 0.6974 0.7393 0.059 Uiso 1 1 calc R
H12B H 0.4901 0.6445 0.7289 0.059 Uiso 1 1 calc R
N12 N 0.5705(5) 0.6205(4) 0.6792(8) 0.0423(19) Uani 1 1 d .
H7N H 0.5477 0.6403 0.6114 0.051 Uiso 1 1 calc R
H8N H 0.5434 0.5838 0.6618 0.051 Uiso 1 1 calc R
N21 N 0.7114(6) 0.5846(3) 0.6274(7) 0.0364(16) Uani 1 1 d .
H9N H 0.7635 0.5645 0.6504 0.044 Uiso 1 1 calc R
H10N H 0.6622 0.5602 0.5806 0.044 Uiso 1 1 calc R
C21 C 0.7026(6) 0.6387(4) 0.5649(8) 0.0341(18) Uani 1 1 d .
H21A H 0.6394 0.6537 0.5210 0.041 Uiso 1 1 calc R
H21B H 0.7167 0.6299 0.5097 0.041 Uiso 1 1 calc R
C22 C 0.7673(6) 0.6846(3) 0.6496(8) 0.0308(17) Uani 1 1 d .
H22A H 0.8308 0.6702 0.6925 0.037 Uiso 1 1 calc R
H22B H 0.7618 0.7214 0.6087 0.037 Uiso 1 1 calc R
N22 N 0.7437(6) 0.6960(3) 0.7298(7) 0.0348(15) Uani 1 1 d .
H11N H 0.6928 0.7197 0.6949 0.042 Uiso 1 1 calc R
H12N H 0.7909 0.7152 0.7945 0.042 Uiso 1 1 calc R
Co2 Co 0.5000 0.43093(7) 0.0000 0.0288(3) Uani 1 2 d S
N31 N 0.4702(5) 0.4255(4) -0.1703(7) 0.0361(16) Uani 1 1 d .
H13N H 0.4180 0.4038 -0.2192 0.043 Uiso 1 1 calc R
H14N H 0.4619 0.4627 -0.2008 0.043 Uiso 1 1 calc R
C31 C 0.5497(8) 0.3960(6) -0.1557(10) 0.056(3) Uani 1 1 d .
H31A H 0.6005 0.4245 -0.1241 0.068 Uiso 1 1 calc R
H31B H 0.5325 0.3821 -0.2314 0.068 Uiso 1 1 calc R
C32 C 0.5793(8) 0.3447(5) -0.0754(10) 0.048(2) Uani 1 1 d .
H32A H 0.5309 0.3142 -0.1114 0.058 Uiso 1 1 calc R
H32B H 0.6350 0.3269 -0.0605 0.058 Uiso 1 1 calc R
N32 N 0.5975(5) 0.3638(4) 0.0324(7) 0.0379(17) Uani 1 1 d .
H15N H 0.6556 0.3788 0.0799 0.045 Uiso 1 1 calc R
H16N H 0.5934 0.3320 0.0690 0.045 Uiso 1 1 calc R
N41 N 0.4084(5) 0.5053(4) -0.0466(8) 0.0418(19) Uani 1 1 d .
H17N H 0.3693 0.5089 -0.1255 0.050 Uiso 1 1 calc R
H18N H 0.3743 0.4992 -0.0195 0.050 Uiso 1 1 calc R
C41 C 0.4625(8) 0.5590(6) 0.0037(14) 0.063(4) Uani 1 1 d .
H41A H 0.4235 0.5940 -0.0374 0.076 Uiso 1 1 calc R
H41B H 0.4858 0.5619 0.0855 0.076 Uiso 1 1 calc R
O31 O 0.5575(7) 0.5213(4) 0.3497(11) 0.071(3) Uani 1 1 d .
O32 O 1.0401(7) 0.6765(4) 0.8742(11) 0.077(3) Uani 1 1 d .
O33 O 0.8911(8) 0.3179(4) 0.0201(8) 0.066(2) Uani 1 1 d .
O34 O 0.8737(8) 0.1846(5) -0.2221(11) 0.081(3) Uani 1 1 d .
O35 O 1.0000 0.2307(7) 0.0000 0.117(8) Uani 1 2 d S

loop_
_atom_site_aniso_label
_atom_site_aniso_U_11
_atom_site_aniso_U_22
_atom_site_aniso_U_33
_atom_site_aniso_U_23
_atom_site_aniso_U_13
_atom_site_aniso_U_12
Sb1 0.0218(2) 0.0249(2) 0.0250(2) 0.00541(18) 0.01702(19) 0.00434(17)
Sb2 0.0222(2) 0.0236(2) 0.0258(3) -0.00050(18) 0.0144(2) 0.00141(17)
Sb3 0.0435(3) 0.0214(2) 0.0560(4) 0.0028(2) 0.0392(3) 0.0048(2)
V1 0.0151(5) 0.0179(5) 0.0188(6) -0.0001(4) 0.0100(5) -0.0001(4)
V2 0.0131(6) 0.0168(7) 0.0162(8) 0.000 0.0070(6) 0.000
V3 0.0137(4) 0.0187(5) 0.0200(6) 0.0030(4) 0.0107(5) 0.0005(4)
V4 0.0188(5) 0.0206(5) 0.0280(6) 0.0006(5) 0.0177(5) 0.0016(4)
V5 0.0235(6) 0.0202(5) 0.0310(7) -0.0026(5) 0.0206(6) 0.0004(4)
V6 0.0227(5) 0.0198(5) 0.0305(7) 0.0050(5) 0.0197(5) 0.0056(4)
V7 0.0280(6) 0.0205(5) 0.0337(7) 0.0092(5) 0.0233(6) 0.0067(5)
V8 0.0174(5) 0.0205(5) 0.0224(6) 0.0054(4) 0.0135(5) 0.0034(4)
O1 0.023(2) 0.022(2) 0.026(3) 0.001(2) 0.013(2) 0.0060(19)
O2 0.023(2) 0.017(2) 0.035(3) 0.0042(19) 0.022(2) 0.0041(18)
O3 0.027(2) 0.016(2) 0.029(3) -0.002(2) 0.018(2) 0.0033(19)
O4 0.016(2) 0.026(2) 0.018(2) 0.0037(19) 0.010(2) -0.0012(18)
O5 0.026(2) 0.026(3) 0.026(3) 0.002(2) 0.017(2) -0.003(2)
O6 0.0136(19) 0.023(2) 0.025(2) 0.0001(19) 0.013(2) 0.0015(17)
O7 0.026(3) 0.032(3) 0.021(3) -0.007(2) 0.011(2) -0.003(2)
O8 0.014(2) 0.018(2) 0.024(3) -0.0023(17) 0.012(2) -0.0017(16)
O9 0.022(3) 0.020(3) 0.026(4) 0.000 0.013(3) 0.000
O10 0.026(2) 0.018(2) 0.031(3) 0.009(2) 0.021(2) 0.0077(19)
O11 0.019(2) 0.029(3) 0.034(3) 0.008(2) 0.017(2) 0.0024(19)
O12 0.025(2) 0.024(2) 0.027(3) 0.002(2) 0.016(2) 0.0046(19)
O13 0.029(3) 0.039(3) 0.037(3) 0.004(3) 0.024(3) 0.003(2)
O14 0.033(3) 0.025(2) 0.038(3) -0.002(2) 0.026(3) -0.004(2)
O15 0.023(2) 0.025(2) 0.036(3) 0.006(2) 0.022(2) 0.0015(19)
O16 0.037(3) 0.031(3) 0.039(3) -0.011(2) 0.029(3) -0.004(2)
O17 0.035(3) 0.025(2) 0.038(3) 0.005(2) 0.027(3) 0.002(2)
O18 0.025(2) 0.022(2) 0.034(3) 0.002(2) 0.023(2) 0.0027(19)
O19 0.029(3) 0.038(3) 0.037(3) 0.015(3) 0.021(3) 0.015(2)
O20 0.048(4) 0.026(3) 0.048(4) 0.012(3) 0.034(3) 0.013(2)
O21 0.024(2) 0.041(3) 0.027(3) 0.009(2) 0.016(2) 0.009(2)
O22 0.061(6) 0.019(4) 0.076(7) 0.000 0.055(6) 0.000
Co1 0.0287(5) 0.0282(5) 0.0319(6) 0.0107(4) 0.0213(5) 0.0112(4)
N1 0.039(4) 0.030(3) 0.047(5) 0.011(3) 0.028(4) 0.005(3)
C1 0.060(6) 0.026(4) 0.066(7) 0.022(4) 0.047(6) 0.026(4)
C2 0.033(4) 0.037(4) 0.043(5) 0.021(4) 0.021(4) 0.010(3)
N2 0.033(3) 0.034(3) 0.041(4) 0.011(3) 0.028(3) 0.009(3)
N11 0.057(5) 0.037(4) 0.043(5) 0.005(3) 0.039(4) 0.010(4)
C11 0.059(6) 0.040(5) 0.063(7) 0.009(4) 0.050(6) 0.011(4)
C12 0.043(5) 0.036(4) 0.091(8) 0.002(5) 0.053(6) 0.007(4)
N12 0.029(3) 0.055(5) 0.041(5) 0.023(4) 0.020(3) 0.013(3)
N21 0.043(4) 0.033(4) 0.035(4) 0.004(3) 0.025(4) 0.008(3)
C21 0.036(4) 0.037(4) 0.035(5) 0.013(3) 0.024(4) 0.010(3)
C22 0.037(4) 0.024(3) 0.039(5) 0.008(3) 0.027(4) 0.008(3)
N22 0.048(4) 0.022(3) 0.041(4) 0.004(3) 0.031(4) 0.007(3)
Co2 0.0178(6) 0.0414(8) 0.0249(8) 0.000 0.0115(6) 0.000
N31 0.029(3) 0.048(4) 0.030(4) -0.005(3) 0.016(3) -0.016(3)
C31 0.050(6) 0.084(9) 0.047(6) -0.033(6) 0.036(5) -0.034(6)
C32 0.061(6) 0.044(5) 0.056(7) -0.014(5) 0.043(6) 0.000(5)
N32 0.027(3) 0.050(4) 0.033(4) -0.003(3) 0.016(3) 0.003(3)
N41 0.023(3) 0.048(4) 0.056(5) 0.013(4) 0.025(4) 0.005(3)
C41 0.042(6) 0.056(7) 0.101(11) 0.004(6) 0.048(7) 0.016(5)
O31 0.069(6) 0.056(5) 0.116(9) -0.011(5) 0.069(6) -0.002(4)
O32 0.072(6) 0.052(5) 0.102(8) -0.037(5) 0.049(6) -0.020(4)
O33 0.096(7) 0.068(6) 0.065(6) 0.002(4) 0.064(6) 0.000(5)
O34 0.098(8) 0.070(6) 0.102(9) -0.009(6) 0.074(8) -0.007(6)
O35 0.17(2) 0.049(8) 0.094(14) 0.000 0.056(15) 0.000

loop_
_atom_type_symbol
_atom_type_description
_atom_type_scat_dispersion_real
_atom_type_scat_dispersion_imag
_atom_type_scat_source
C C 0.0033 0.0016 'International Tables Vol C Tables 4.2.6.8 and 6.1.1.4'
H H 0.0000 0.0000 'International Tables Vol C Tables 4.2.6.8 and 6.1.1.4'
N N 0.0061 0.0033 'International Tables Vol C Tables 4.2.6.8 and 6.1.1.4'
O O 0.0106 0.0060 'International Tables Vol C Tables 4.2.6.8 and 6.1.1.4'
V V 0.3005 0.5294 'International Tables Vol C Tables 4.2.6.8 and 6.1.1.4'
Co Co 0.3494 0.9721 'International Tables Vol C Tables 4.2.6.8 and 6.1.1.4'
Sb Sb -0.5866 1.5461 'International Tables Vol C Tables 4.2.6.8 and 6.1.1.4'

loop_
_geom_angle_atom_site_label_1
_geom_angle_atom_site_label_2
_geom_angle_atom_site_label_3
_geom_angle
_geom_angle_site_symmetry_1
_geom_angle_site_symmetry_3
O2 Sb1 O1 98.9(2) . .
O2 Sb1 O3 91.3(2) . .
O1 Sb1 O3 92.6(2) . .
O1 Sb2 O5 96.7(2) . .
O1 Sb2 O4 95.1(2) . .
O5 Sb2 O4 92.9(2) . .
O22 Sb3 O17 96.9(2) . .
O22 Sb3 O14 94.1(2) . .
O17 Sb3 O14 92.3(2) . .
O7 V1 O6 110.7(3) . .
O7 V1 O8 111.1(3) . .
O6 V1 O8 84.3(2) . .
O7 V1 O2 108.4(3) . .
O6 V1 O2 78.21(19) . .
O8 V1 O2 140.3(2) . .
O7 V1 O4 110.4(3) . .
O6 V1 O4 138.8(2) . .
O8 V1 O4 79.2(2) . .
O2 V1 O4 91.0(2) . .
O7 V1 V3 112.5(2) . .
O6 V1 V3 42.35(14) . .
O8 V1 V3 42.70(14) . .
O2 V1 V3 116.03(14) . .
O4 V1 V3 116.52(15) . .
O7 V1 V2 115.7(2) . .
O6 V1 V2 115.60(15) . .
O8 V1 V2 38.83(13) . .
O2 V1 V2 122.44(16) . .
O4 V1 V2 40.43(14) . .
V3 V1 V2 79.02(4) . .
O7 V1 V8 114.8(2) . .
O6 V1 V8 37.67(14) . .
O8 V1 V8 114.98(14) . .
O2 V1 V8 40.55(13) . .
O4 V1 V8 121.28(15) . .
V3 V1 V8 77.72(4) . .
V2 V1 V8 129.23(5) . .
O9 V2 O8 109.59(14) . 2_756
O9 V2 O8 109.59(14) . .
O8 V2 O8 140.8(3) 2_756 .
O9 V2 O4 105.27(15) . .
O8 V2 O4 90.1(2) 2_756 .
O8 V2 O4 79.7(2) . .
O9 V2 O4 105.27(15) . 2_756
O8 V2 O4 79.7(2) 2_756 2_756
O8 V2 O4 90.1(2) . 2_756
O4 V2 O4 149.5(3) . 2_756
O9 V2 V1 111.31(3) . 2_756
O8 V2 V1 39.40(15) 2_756 2_756
O8 V2 V1 121.94(15) . 2_756
O4 V2 V1 124.77(15) . 2_756
O4 V2 V1 40.39(14) 2_756 2_756
O9 V2 V1 111.31(3) . .
O8 V2 V1 121.94(15) 2_756 .
O8 V2 V1 39.40(15) . .
O4 V2 V1 40.39(14) . .
O4 V2 V1 124.77(15) 2_756 .
V1 V2 V1 137.38(7) 2_756 .
O11 V3 O10 108.7(2) . .
O11 V3 O6 107.3(3) . .
O10 V3 O6 90.6(2) . .
O11 V3 O8 108.3(2) . .
O10 V3 O8 142.7(2) . .
O6 V3 O8 83.4(2) . .
O11 V3 O5 105.0(3) . 2_756
O10 V3 O5 77.1(2) . 2_756
O6 V3 O5 147.6(2) . 2_756
O8 V3 O5 88.5(2) . 2_756
O11 V3 V1 108.0(2) . .
O10 V3 V1 126.63(15) . .
O6 V3 V1 41.64(14) . .
O8 V3 V1 42.47(15) . .
O5 V3 V1 127.23(16) 2_756 .
O11 V3 V4 110.5(2) . .
O10 V3 V4 37.55(16) . .
O6 V3 V4 123.09(15) . .
O8 V3 V4 121.04(16) . .
O5 V3 V4 39.61(15) 2_756 .
V1 V3 V4 141.45(5) . .
O13 V4 O10 110.8(3) . .
O13 V4 O12 111.3(3) . .
O10 V4 O12 82.6(2) . .
O13 V4 O3 111.5(3) . 2_756
O10 V4 O3 137.6(2) . 2_756
O12 V4 O3 79.9(2) . 2_756
O13 V4 O5 108.6(3) . 2_756
O10 V4 O5 78.2(2) . 2_756
O12 V4 O5 139.6(2) . 2_756
O3 V4 O5 90.9(2) 2_756 2_756
O13 V4 V6 112.0(2) . .
O10 V4 V6 41.42(15) . .
O12 V4 V6 41.99(17) . .
O3 V4 V6 116.53(15) 2_756 .
O5 V4 V6 115.48(17) 2_756 .
O13 V4 V5 116.8(2) . .
O10 V4 V5 114.01(16) . .
O12 V4 V5 39.33(17) . .
O3 V4 V5 40.68(15) 2_756 .
O5 V4 V5 122.15(17) 2_756 .
V6 V4 V5 78.75(5) . .
O13 V4 V3 114.5(2) . .
O10 V4 V3 37.82(15) . .
O12 V4 V3 113.84(17) . .
O3 V4 V3 120.88(16) 2_756 .
O5 V4 V3 40.43(17) 2_756 .
V6 V4 V3 77.25(4) . .
V5 V4 V3 128.34(5) . .
O16 V5 O15 109.5(3) . 2_756
O16 V5 O12 109.8(3) . .
O15 V5 O12 140.6(2) 2_756 .
O16 V5 O3 106.9(3) . 2_756
O15 V5 O3 90.1(2) 2_756 2_756
O12 V5 O3 79.9(2) . 2_756
O16 V5 O14 104.2(3) . .
O15 V5 O14 78.9(2) 2_756 .
O12 V5 O14 90.2(2) . .
O3 V5 O14 148.9(2) 2_756 .
O16 V5 V4 112.6(2) . .
O15 V5 V4 121.80(16) 2_756 .
O12 V5 V4 39.64(16) . .
O3 V5 V4 40.31(16) 2_756 .
O14 V5 V4 124.84(19) . .
O16 V5 V7 109.2(2) . 2_756
O15 V5 V7 38.97(17) 2_756 2_756
O12 V5 V7 122.68(17) . 2_756
O3 V5 V7 124.99(16) 2_756 2_756
O14 V5 V7 40.15(18) . 2_756
V4 V5 V7 138.21(5) . 2_756
O19 V6 O18 108.6(3) . .
O19 V6 O10 106.9(3) . .
O18 V6 O10 90.0(2) . .
O19 V6 O12 110.2(3) . .
O18 V6 O12 141.2(2) . .
O10 V6 O12 81.7(2) . .
O19 V6 O17 105.9(3) . .
O18 V6 O17 77.4(2) . .
O10 V6 O17 147.1(2) . .
O12 V6 O17 89.3(2) . .
O19 V6 V4 108.3(2) . .
O18 V6 V4 125.17(16) . .
O10 V6 V4 40.78(16) . .
O12 V6 V4 41.71(16) . .
O17 V6 V4 127.45(18) . .
O19 V6 V7 111.5(2) . .
O18 V6 V7 37.50(16) . .
O10 V6 V7 122.07(15) . .
O12 V6 V7 120.89(17) . .
O17 V6 V7 39.89(17) . .
V4 V6 V7 140.10(5) . .
O20 V7 O18 113.2(3) . .
O20 V7 O15 110.1(3) . .
O18 V7 O15 84.0(2) . .
O20 V7 O14 109.6(3) . 2_756
O18 V7 O14 137.1(2) . 2_756
O15 V7 O14 78.9(2) . 2_756
O20 V7 O17 108.9(3) . .
O18 V7 O17 78.0(2) . .
O15 V7 O17 140.9(2) . .
O14 V7 O17 91.2(3) 2_756 .
O20 V7 V8 111.9(3) . .
O18 V7 V8 42.47(15) . .
O15 V7 V8 42.67(15) . .
O14 V7 V8 116.47(17) 2_756 .
O17 V7 V8 116.93(17) . .
O20 V7 V5 113.2(2) . 2_756
O18 V7 V5 115.23(15) . 2_756
O15 V7 V5 38.56(16) . 2_756
O14 V7 V5 40.52(17) 2_756 2_756
O17 V7 V5 123.84(19) . 2_756
V8 V7 V5 79.22(4) . 2_756
O20 V7 V6 116.7(2) . .
O18 V7 V6 37.33(16) . .
O15 V7 V6 114.81(16) . .
O14 V7 V6 120.69(18) 2_756 .
O17 V7 V6 40.65(17) . .
V8 V7 V6 78.08(4) . .
V5 V7 V6 129.82(5) 2_756 .
O21 V8 O6 109.9(3) . .
O21 V8 O18 106.6(3) . .
O6 V8 O18 89.4(2) . .
O21 V8 O15 108.3(3) . .
O6 V8 O15 141.6(2) . .
O18 V8 O15 83.5(2) . .
O21 V8 O2 107.1(3) . .
O6 V8 O2 77.49(19) . .
O18 V8 O2 146.2(2) . .
O15 V8 O2 87.9(2) . .
O21 V8 V7 106.0(2) . .
O6 V8 V7 126.32(16) . .
O18 V8 V7 42.00(15) . .
O15 V8 V7 42.65(16) . .
O2 V8 V7 127.11(16) . .
O21 V8 V1 113.2(2) . .
O6 V8 V1 37.85(13) . .
O18 V8 V1 121.49(16) . .
O15 V8 V1 119.79(16) . .
O2 V8 V1 39.65(14) . .
V7 V8 V1 140.81(6) . .
Sb2 O1 Sb1 131.9(3) . .
Sb1 O2 V1 136.7(2) . .
Sb1 O2 V8 123.5(2) . .
V1 O2 V8 99.8(2) . .
V4 O3 V5 99.0(2) 2_756 2_756
V4 O3 Sb1 140.7(3) 2_756 .
V5 O3 Sb1 120.3(3) 2_756 .
Sb2 O4 V1 141.7(3) . .
Sb2 O4 V2 119.1(2) . .
V1 O4 V2 99.2(2) . .
Sb2 O5 V4 138.1(3) . 2_756
Sb2 O5 V3 121.9(3) . 2_756
V4 O5 V3 100.0(2) 2_756 2_756
V8 O6 V1 104.5(2) . .
V8 O6 V3 147.6(3) . .
V1 O6 V3 96.0(2) . .
V2 O8 V1 101.8(2) . .
V2 O8 V3 149.2(3) . .
V1 O8 V3 94.8(2) . .
V4 O10 V3 104.6(2) . .
V4 O10 V6 97.8(2) . .
V3 O10 V6 147.6(3) . .
V5 O12 V4 101.0(3) . .
V5 O12 V6 148.6(3) . .
V4 O12 V6 96.3(2) . .
Sb3 O14 V7 141.0(3) . 2_756
Sb3 O14 V5 119.3(3) . .
V7 O14 V5 99.3(3) 2_756 .
V5 O15 V7 102.5(3) 2_756 .
V5 O15 V8 151.1(3) 2_756 .
V7 O15 V8 94.7(2) . .
Sb3 O17 V7 138.0(3) . .
Sb3 O17 V6 122.3(3) . .
V7 O17 V6 99.5(3) . .
V6 O18 V7 105.2(3) . .
V6 O18 V8 150.0(3) . .
V7 O18 V8 95.5(2) . .
Sb3 O22 Sb3 132.8(5) . 2_756
N2 Co1 N11 91.5(3) . .
N2 Co1 N12 168.4(3) . .
N11 Co1 N12 80.7(3) . .
N2 Co1 N22 91.6(3) . .
N11 Co1 N22 92.6(3) . .
N12 Co1 N22 97.3(3) . .
N2 Co1 N21 95.3(3) . .
N11 Co1 N21 169.8(3) . .
N12 Co1 N21 93.6(3) . .
N22 Co1 N21 79.7(3) . .
N2 Co1 N1 80.1(3) . .
N11 Co1 N1 97.7(3) . .
N12 Co1 N1 92.4(3) . .
N22 Co1 N1 166.9(3) . .
N21 Co1 N1 90.9(3) . .
C1 N1 Co1 106.4(6) . .
N1 C1 C2 109.4(7) . .
N2 C2 C1 109.6(8) . .
C2 N2 Co1 108.8(5) . .
C11 N11 Co1 106.5(7) . .
N11 C11 C12 110.6(8) . .
C11 C12 N12 111.0(8) . .
C12 N12 Co1 107.3(6) . .
C21 N21 Co1 107.5(5) . .
N21 C21 C22 109.3(7) . .
N22 C22 C21 107.7(7) . .
C22 N22 Co1 108.3(5) . .
N32 Co2 N32 91.0(4) 2_655 .
N32 Co2 N41 171.4(3) 2_655 2_655
N32 Co2 N41 95.4(3) . 2_655
N32 Co2 N41 95.4(3) 2_655 .
N32 Co2 N41 171.4(3) . .
N41 Co2 N41 78.8(4) 2_655 .
N32 Co2 N31 95.3(3) 2_655 .
N32 Co2 N31 80.1(3) . .
N41 Co2 N31 91.4(3) 2_655 .
N41 Co2 N31 93.6(3) . .
N32 Co2 N31 80.1(3) 2_655 2_655
N32 Co2 N31 95.3(3) . 2_655
N41 Co2 N31 93.6(3) 2_655 2_655
N41 Co2 N31 91.4(3) . 2_655
N31 Co2 N31 173.5(4) . 2_655
C31 N31 Co2 107.1(6) . .
N31 C31 C32 109.2(8) . .
N32 C32 C31 110.3(8) . .
C32 N32 Co2 109.9(6) . .
C41 N41 Co2 108.8(6) . .
C41 C41 N41 110.9(9) 2_655 .

loop_
_geom_bond_atom_site_label_1
_geom_bond_atom_site_label_2
_geom_bond_distance
_geom_bond_site_symmetry_2
Sb1 O2 1.953(5) .
Sb1 O1 1.958(5) .
Sb1 O3 2.007(5) .
Sb2 O1 1.921(6) .
Sb2 O5 1.942(6) .
Sb2 O4 1.963(5) .
Sb3 O22 1.939(3) .
Sb3 O17 1.953(6) .
Sb3 O14 1.956(6) .
V1 O7 1.615(5) .
V1 O6 1.927(5) .
V1 O8 1.955(5) .
V1 O2 1.969(5) .
V1 O4 1.979(5) .
V1 V3 2.8848(15) .
V1 V2 3.0155(13) .
V1 V8 3.0413(16) .
V2 O9 1.597(7) .
V2 O8 1.931(5) 2_756
V2 O8 1.931(5) .
V2 O4 1.981(5) .
V2 O4 1.981(5) 2_756
V2 V1 3.0155(13) 2_756
V3 O11 1.624(5) .
V3 O10 1.928(5) .
V3 O6 1.954(5) .
V3 O8 1.963(5) .
V3 O5 2.003(6) 2_756
V3 V4 3.0417(17) .
V4 O13 1.628(5) .
V4 O10 1.916(5) .
V4 O12 1.945(6) .
V4 O3 1.960(5) 2_756
V4 O5 1.969(5) 2_756
V4 V6 2.9058(17) .
V4 V5 2.9925(17) .
V5 O16 1.616(5) .
V5 O15 1.926(5) 2_756
V5 O12 1.932(6) .
V5 O3 1.975(5) 2_756
V5 O14 1.986(6) .
V5 V7 3.0165(16) 2_756
V6 O19 1.621(5) .
V6 O18 1.914(5) .
V6 O10 1.940(5) .
V6 O12 1.956(6) .
V6 O17 2.012(6) .
V6 V7 3.0469(16) .
V7 O20 1.614(6) .
V7 O18 1.922(5) .
V7 O15 1.943(5) .
V7 O14 1.971(6) 2_756
V7 O17 1.981(6) .
V7 V8 2.8585(18) .
V7 V5 3.0165(16) 2_756
V8 O21 1.600(6) .
V8 O6 1.920(5) .
V8 O18 1.939(5) .
V8 O15 1.944(5) .
V8 O2 2.007(5) .
O3 V4 1.960(5) 2_756
O3 V5 1.975(5) 2_756
O5 V4 1.969(5) 2_756
O5 V3 2.003(6) 2_756
O14 V7 1.971(6) 2_756
O15 V5 1.926(5) 2_756
O22 Sb3 1.939(3) 2_756
Co1 N2 2.162(7) .
Co1 N11 2.169(7) .
Co1 N12 2.172(7) .
Co1 N22 2.184(7) .
Co1 N21 2.186(8) .
Co1 N1 2.201(7) .
N1 C1 1.448(12) .
C1 C2 1.500(16) .
C2 N2 1.468(10) .
N11 C11 1.438(13) .
C11 C12 1.464(17) .
C12 N12 1.494(14) .
N21 C21 1.470(11) .
C21 C22 1.500(13) .
C22 N22 1.477(11) .
Co2 N32 2.168(8) 2_655
Co2 N32 2.168(8) .
Co2 N41 2.177(8) 2_655
Co2 N41 2.177(8) .
Co2 N31 2.180(8) .
Co2 N31 2.180(8) 2_655
N31 C31 1.493(14) .
C31 C32 1.495(18) .
C32 N32 1.449(13) .
N41 C41 1.458(16) .
C41 C41 1.43(2) 2_655

loop_
_platon_squeeze_void_nr
_platon_squeeze_void_average_x
_platon_squeeze_void_average_y
_platon_squeeze_void_average_z
_platon_squeeze_void_volume
_platon_squeeze_void_count_electrons
1 0.500 0.328 0.500 320.8 47.2
2 1.000 0.828 0.500 320.8 47.2
3 0.000 0.454 0.500 21.9 10.7
4 0.500 0.954 0.500 21.9 10.7
